data_4513816
loop_
_publ_author_name
'Wang, Qiang'
'Li, Yingzi'
'Qi, Zisong'
'Xie, Fang'
'Lan, Yu'
'Li, Xingwei'

_publ_section_title
;
 Rhodium(III)-Catalyzed Annulation betweenN-Sulfinyl Ketoimines and
 Activated Olefins: C--H Activation Assisted by an Oxidizing N--S Bond
;
_journal_issue 3
_journal_name_full 'ACS Catalysis'
_journal_page_first 1971
_journal_paper_doi 10.1021/acscatal.5b02297
_journal_volume 6
_journal_year 2016
_chemical_formula_sum 'C33 H27 F2 N O4'
_chemical_formula_weight 539.55
_chemical_name_systematic
; 
 ? 
;
_space_group_crystal_system triclinic
_space_group_IT_number 2
_space_group_name_Hall '-P 1'
_space_group_name_H-M_alt 'P -1'
_symmetry_space_group_name_Hall '-P 1'
_symmetry_space_group_name_H-M 'P -1'
_atom_sites_solution_hydrogens mixed
_audit_creation_method SHELXL-2013
_cell_angle_alpha 83.268(3)
_cell_angle_beta 84.119(3)
_cell_angle_gamma 89.549(3)
_cell_formula_units_Z 4
_cell_length_a 7.9794(13)
_cell_length_b 12.355(2)
_cell_length_c 27.870(4)
_cell_measurement_reflns_used 1889
_cell_measurement_temperature 296(2)
_cell_measurement_theta_max 52.571
_cell_measurement_theta_min 5.846
_cell_volume 2714.2(7)
_computing_cell_refinement 'Bruker SAINT'
_computing_data_collection 'Bruker APEX2'
_computing_data_reduction 'Bruker SAINT'
_computing_molecular_graphics 'Bruker SHELXTL'
_computing_publication_material 'Bruker SHELXTL'
_computing_structure_refinement 'SHELXL-2013 (Sheldrick, 2013)'
_computing_structure_solution 'SHELXS-97 (Sheldrick, 2008)'
_diffrn_ambient_temperature 296(2)
_diffrn_measured_fraction_theta_full 0.999
_diffrn_measured_fraction_theta_max 0.999
_diffrn_measurement_device_type 'Bruker APEX-II CCD'
_diffrn_measurement_method '\f and \w scans'
_diffrn_radiation_type MoK\a
_diffrn_radiation_wavelength 0.71073
_diffrn_reflns_av_R_equivalents 0.0457
_diffrn_reflns_av_unetI/netI 0.0929
_diffrn_reflns_Laue_measured_fraction_full 0.999
_diffrn_reflns_Laue_measured_fraction_max 0.999
_diffrn_reflns_limit_h_max 9
_diffrn_reflns_limit_h_min -9
_diffrn_reflns_limit_k_max 14
_diffrn_reflns_limit_k_min -14
_diffrn_reflns_limit_l_max 33
_diffrn_reflns_limit_l_min -30
_diffrn_reflns_number 19150
_diffrn_reflns_point_group_measured_fraction_full 0.999
_diffrn_reflns_point_group_measured_fraction_max 0.999
_diffrn_reflns_theta_full 25.242
_diffrn_reflns_theta_max 25.500
_diffrn_reflns_theta_min 1.479
_exptl_absorpt_coefficient_mu 0.096
_exptl_absorpt_correction_T_max 0.7456
_exptl_absorpt_correction_T_min 0.6362
_exptl_absorpt_correction_type multi-scan
_exptl_absorpt_process_details sadabs
_exptl_crystal_colour colorless
_exptl_crystal_density_diffrn 1.320
_exptl_crystal_description prismatic
_exptl_crystal_F_000 1128
_exptl_crystal_size_max 0.21
_exptl_crystal_size_mid 0.14
_exptl_crystal_size_min 0.11
_refine_diff_density_max 0.786
_refine_diff_density_min -0.425
_refine_diff_density_rms 0.053
_refine_ls_extinction_method none
_refine_ls_goodness_of_fit_ref 1.011
_refine_ls_hydrogen_treatment constr
_refine_ls_matrix_type full
_refine_ls_number_parameters 805
_refine_ls_number_reflns 10106
_refine_ls_number_restraints 144
_refine_ls_restrained_S_all 1.019
_refine_ls_R_factor_all 0.1885
_refine_ls_R_factor_gt 0.0839
_refine_ls_shift/su_max 0.004
_refine_ls_shift/su_mean 0.000
_refine_ls_structure_factor_coef Fsqd
_refine_ls_weighting_details 'w=1/[\s^2^(Fo^2^)+(0.1319P)^2^+0.9004P] where P=(Fo^2^+2Fc^2^)/3'
_refine_ls_weighting_scheme calc
_refine_ls_wR_factor_gt 0.2214
_refine_ls_wR_factor_ref 0.2889
_reflns_Friedel_coverage 0.000
_reflns_number_gt 4240
_reflns_number_total 10106
_reflns_threshold_expression 'I > 2\s(I)'
_cod_data_source_file cs5b02297_si_002.cif
_cod_data_source_block mo_dm15559_0m
_cod_depositor_comments 'Adding full bibliography for 4513816.cif.'
_cod_original_cell_volume 2714.3(8)
_cod_database_code 4513816
_shelx_space_group_comment
; 
The symmetry employed for this shelxl refinement is uniquely defined 
by the following loop, which should always be used as a source of 
symmetry information in preference to the above space-group names. 
They are only intended as comments. 
;
_shelxl_version_number 2013-4

loop_
_space_group_symop_operation_xyz
'x, y, z'
'-x, -y, -z'

loop_
_atom_site_label
_atom_site_type_symbol
_atom_site_fract_x
_atom_site_fract_y
_atom_site_fract_z
_atom_site_U_iso_or_equiv
_atom_site_adp_type
_atom_site_occupancy
_atom_site_site_symmetry_order
_atom_site_calc_flag
_atom_site_refinement_flags_posn
_atom_site_refinement_flags_adp
_atom_site_refinement_flags_occupancy
_atom_site_disorder_assembly
_atom_site_disorder_group
F1 F -0.3207(5) 0.3060(3) 0.37688(16) 0.1319(17) Uani 1 1 d . . . . .
F2 F 0.2212(6) 0.2938(4) 0.02659(15) 0.1413(17) Uani 1 1 d . . . . .
F3 F 0.1771(5) 0.2561(3) 0.37948(17) 0.1376(17) Uani 1 1 d . . . . .
F4 F 0.6964(6) 0.4387(4) 0.02763(15) 0.1451(18) Uani 1 1 d . . . . .
N1 N -0.0808(4) 0.0305(3) 0.22440(13) 0.0500(9) Uani 1 1 d . . . . .
N2 N 0.4141(4) 0.6087(3) 0.22532(13) 0.0475(9) Uani 1 1 d . . . . .
O1 O -0.4552(5) 0.0916(3) 0.22051(15) 0.0892(13) Uani 1 1 d . . . . .
O2 O -0.5338(5) -0.0802(3) 0.22174(13) 0.0795(11) Uani 1 1 d . . . . .
O3 O 0.1401(5) -0.1653(3) 0.37458(16) 0.0909(13) Uani 1 1 d . . . . .
O4 O 0.3104(4) -0.0239(3) 0.37068(12) 0.0691(10) Uani 1 1 d . . . . .
O5 O 0.0413(5) 0.5498(3) 0.22272(15) 0.0852(12) Uani 1 1 d . . . . .
O6 O -0.0439(4) 0.7202(3) 0.22443(13) 0.0758(11) Uani 1 1 d . . . . .
O7 O 0.6392(5) 0.7289(3) 0.37397(17) 0.0952(14) Uani 1 1 d . . . . .
O8 O 0.8100(4) 0.5881(3) 0.37116(12) 0.0685(10) Uani 1 1 d . . . . .
C1 C -0.1108(6) 0.1980(4) 0.25201(19) 0.0546(13) Uani 1 1 d . . . . .
C2 C -0.1017(6) 0.3085(4) 0.2577(2) 0.0697(16) Uani 1 1 d . . . . .
H2 H -0.0493 0.3580 0.2331 0.084 Uiso 1 1 calc R U . . .
C3 C -0.1717(8) 0.3424(5) 0.3003(3) 0.087(2) Uani 1 1 d . . . . .
H3 H -0.1655 0.4154 0.3051 0.105 Uiso 1 1 calc R U . . .
C4 C -0.2506(7) 0.2691(6) 0.3357(3) 0.0812(19) Uani 1 1 d . . . . .
C5 C -0.2617(6) 0.1594(5) 0.3317(2) 0.0698(15) Uani 1 1 d . . . . .
H5 H -0.3158 0.1110 0.3564 0.084 Uiso 1 1 calc R U . . .
C6 C -0.1886(6) 0.1253(4) 0.28928(18) 0.0540(12) Uani 1 1 d . . . . .
C7 C -0.1689(5) 0.0123(3) 0.27421(16) 0.0460(11) Uani 1 1 d . . . . .
C8 C -0.0526(6) 0.1334(4) 0.21266(17) 0.0498(11) Uani 1 1 d . . . . .
C9 C 0.0214(6) 0.1769(4) 0.16344(19) 0.0547(12) Uani 1 1 d . . . . .
C10 C -0.0187(7) 0.1287(4) 0.1242(2) 0.0675(14) Uani 1 1 d . . . . .
H10 H -0.0912 0.0690 0.1288 0.081 Uiso 1 1 calc R U . . .
C11 C 0.0478(8) 0.1682(5) 0.0778(2) 0.0826(17) Uani 1 1 d . . . . .
H11 H 0.0209 0.1355 0.0512 0.099 Uiso 1 1 calc R U . . .
C12 C 0.1526(8) 0.2551(6) 0.0718(2) 0.0908(19) Uani 1 1 d . . . . .
C13 C 0.1945(8) 0.3049(5) 0.1097(3) 0.095(2) Uani 1 1 d . . . . .
H13 H 0.2669 0.3646 0.1045 0.114 Uiso 1 1 calc R U . . .
C14 C 0.1284(7) 0.2657(5) 0.1561(2) 0.0751(16) Uani 1 1 d . . . . .
H14 H 0.1559 0.2992 0.1825 0.090 Uiso 1 1 calc R U . . .
C15 C -0.3326(6) -0.0498(4) 0.27272(17) 0.0544(12) Uani 1 1 d . . . . .
H15A H -0.3046 -0.1237 0.2664 0.065 Uiso 1 1 calc R U . . .
H15B H -0.3956 -0.0539 0.3046 0.065 Uiso 1 1 calc R U . . .
C16 C -0.4444(6) -0.0025(4) 0.23593(19) 0.0584(13) Uani 1 1 d . . . . .
C17 C -0.6397(7) -0.0479(6) 0.1833(2) 0.093(2) Uani 1 1 d . . . . .
H17A H -0.6898 0.0225 0.1878 0.111 Uiso 1 1 calc R U . . .
H17B H -0.7300 -0.1006 0.1846 0.111 Uiso 1 1 calc R U . . .
C18 C -0.5376(7) -0.0411(5) 0.1350(2) 0.0663(14) Uani 1 1 d . . . . .
C19 C -0.4660(9) -0.1315(6) 0.1177(3) 0.097(2) Uani 1 1 d . . . . .
H19 H -0.4818 -0.1988 0.1364 0.117 Uiso 1 1 calc R U . . .
C20 C -0.3738(12) -0.1258(9) 0.0747(4) 0.134(4) Uani 1 1 d . . . . .
H20 H -0.3250 -0.1886 0.0641 0.161 Uiso 1 1 calc R U . . .
C21 C -0.3508(12) -0.0291(13) 0.0462(3) 0.152(4) Uani 1 1 d . . . . .
H21 H -0.2886 -0.0257 0.0159 0.182 Uiso 1 1 calc R U . . .
C22 C -0.4204(12) 0.0638(8) 0.0625(3) 0.131(3) Uani 1 1 d . . . . .
H22 H -0.4052 0.1308 0.0435 0.157 Uiso 1 1 calc R U . . .
C23 C -0.5120(9) 0.0564(6) 0.1069(3) 0.095(2) Uani 1 1 d . . . . .
H23 H -0.5579 0.1193 0.1182 0.114 Uiso 1 1 calc R U . . .
C24 C -0.0621(6) -0.0609(3) 0.30772(17) 0.0520(12) Uani 1 1 d . . . . .
H24A H -0.1283 -0.0792 0.3387 0.062 Uiso 1 1 calc R U . . .
H24B H -0.0386 -0.1282 0.2936 0.062 Uiso 1 1 calc R U . . .
C25 C 0.1040(6) -0.0116(4) 0.31679(18) 0.0590(13) Uani 1 1 d . . . . .
H25A H 0.1803 -0.0068 0.2872 0.071 Uiso 1 1 calc R U . . .
H25B H 0.0844 0.0618 0.3252 0.071 Uiso 1 1 calc R U . . .
C26 C 0.1839(6) -0.0764(4) 0.35627(17) 0.0514(12) Uani 1 1 d . . . . .
C27 C 0.3870(7) -0.0761(5) 0.4130(2) 0.0787(16) Uani 1 1 d . . . . .
H27A H 0.5016 -0.0522 0.4117 0.094 Uiso 0.5 1 d R U P A 1
H27B H 0.3846 -0.1532 0.4120 0.094 Uiso 0.5 1 d R U P A 1
H27C H 0.4356 -0.1432 0.4039 0.094 Uiso 0.5 1 d R U P B 2
H27D H 0.3006 -0.0912 0.4389 0.094 Uiso 0.5 1 d R U P B 2
C28 C 0.2983(11) -0.0541(8) 0.4570(2) 0.147(4) Uani 0.6 1 d G U P C 1
C29 C 0.2901(11) 0.0453(7) 0.4759(3) 0.160(4) Uani 0.6 1 d G U P C 1
H29 H 0.3462 0.1058 0.4588 0.192 Uiso 0.6 1 calc R U P C 1
C30 C 0.1980(13) 0.0542(7) 0.5203(3) 0.168(4) Uani 0.6 1 d G U P C 1
H30 H 0.1925 0.1207 0.5330 0.201 Uiso 0.6 1 calc R U P C 1
C31 C 0.1141(12) -0.0363(9) 0.5459(2) 0.170(4) Uani 0.6 1 d G U P C 1
H31 H 0.0525 -0.0303 0.5757 0.204 Uiso 0.6 1 calc R U P C 1
C32 C 0.1223(12) -0.1356(7) 0.5270(3) 0.170(4) Uani 0.6 1 d G U P C 1
H32 H 0.0662 -0.1962 0.5441 0.204 Uiso 0.6 1 calc R U P C 1
C33 C 0.2144(13) -0.1446(6) 0.4826(3) 0.157(4) Uani 0.6 1 d G U P C 1
H33 H 0.2199 -0.2111 0.4699 0.188 Uiso 0.6 1 calc R U P C 1
C28' C 0.5134(16) -0.0094(11) 0.4284(5) 0.067(2) Uani 0.4 1 d . U P C 2
C29' C 0.4748(17) 0.0924(11) 0.4426(5) 0.068(2) Uani 0.4 1 d . U P C 2
H29' H 0.3642 0.1171 0.4443 0.082 Uiso 0.4 1 calc R U P C 2
C30' C 0.6016(16) 0.1566(12) 0.4541(5) 0.071(2) Uani 0.4 1 d . U P C 2
H30' H 0.5782 0.2264 0.4624 0.085 Uiso 0.4 1 calc R U P C 2
C31' C 0.7681(17) 0.1156(12) 0.4533(5) 0.070(2) Uani 0.4 1 d . U P C 2
H31' H 0.8569 0.1599 0.4583 0.084 Uiso 0.4 1 calc R U P C 2
C32' C 0.7970(17) 0.0049(12) 0.4447(5) 0.068(2) Uani 0.4 1 d . U P C 2
H32' H 0.8994 -0.0288 0.4498 0.082 Uiso 0.4 1 calc R U P C 2
C33' C 0.6731(15) -0.0483(11) 0.4292(5) 0.067(2) Uani 0.4 1 d . U P C 2
H33' H 0.6967 -0.1157 0.4184 0.081 Uiso 0.4 1 calc R U P C 2
C34 C 0.3851(5) 0.4263(3) 0.25445(18) 0.0503(12) Uani 1 1 d . . . . .
C35 C 0.3943(6) 0.3130(4) 0.2595(2) 0.0690(15) Uani 1 1 d . . . . .
H35 H 0.4456 0.2765 0.2346 0.083 Uiso 1 1 calc R U . . .
C36 C 0.3266(7) 0.2576(5) 0.3016(3) 0.0839(19) Uani 1 1 d . . . . .
H36 H 0.3331 0.1820 0.3063 0.101 Uiso 1 1 calc R U . . .
C37 C 0.2482(7) 0.3130(6) 0.3374(3) 0.088(2) Uani 1 1 d . . . . .
C38 C 0.2373(6) 0.4258(5) 0.3338(2) 0.0714(15) Uani 1 1 d . . . . .
H38 H 0.1846 0.4618 0.3586 0.086 Uiso 1 1 calc R U . . .
C39 C 0.3094(5) 0.4807(4) 0.29103(17) 0.0493(11) Uani 1 1 d . . . . .
C40 C 0.3292(5) 0.6015(3) 0.27524(15) 0.0453(11) Uani 1 1 d . . . . .
C41 C 0.4426(5) 0.5112(4) 0.21428(17) 0.0490(12) Uani 1 1 d . . . . .
C42 C 0.5138(6) 0.4909(4) 0.16525(18) 0.0555(13) Uani 1 1 d . . . . .
C43 C 0.4692(6) 0.5587(4) 0.12568(19) 0.0648(14) Uani 1 1 d . . . . .
H43 H 0.3963 0.6164 0.1304 0.078 Uiso 1 1 calc R U . . .
C44 C 0.5318(8) 0.5415(5) 0.0793(2) 0.0859(18) Uani 1 1 d . . . . .
H44 H 0.5034 0.5875 0.0525 0.103 Uiso 1 1 calc R U . . .
C45 C 0.6369(8) 0.4550(6) 0.0736(3) 0.092(2) Uani 1 1 d . . . . .
C46 C 0.6840(8) 0.3877(6) 0.1112(3) 0.097(2) Uani 1 1 d . . . . .
H46 H 0.7576 0.3306 0.1060 0.116 Uiso 1 1 calc R U . . .
C47 C 0.6212(6) 0.4049(4) 0.1574(2) 0.0722(16) Uani 1 1 d . . . . .
H47 H 0.6513 0.3581 0.1838 0.087 Uiso 1 1 calc R U . . .
C48 C 0.1635(6) 0.6652(4) 0.27400(17) 0.0559(12) Uani 1 1 d . . . . .
H48A H 0.1024 0.6542 0.3061 0.067 Uiso 1 1 calc R U . . .
H48B H 0.1902 0.7422 0.2669 0.067 Uiso 1 1 calc R U . . .
C49 C 0.0495(6) 0.6357(4) 0.23807(18) 0.0554(12) Uani 1 1 d . . . . .
C50 C -0.1505(7) 0.7080(6) 0.1860(2) 0.0859(19) Uani 1 1 d . . . . .
H50A H -0.2386 0.7625 0.1863 0.103 Uiso 1 1 calc R U . . .
H50B H -0.2037 0.6366 0.1916 0.103 Uiso 1 1 calc R U . . .
C51 C -0.0492(6) 0.7204(4) 0.13787(19) 0.0605(13) Uani 1 1 d . . . . .
C52 C 0.0306(9) 0.8160(5) 0.1201(3) 0.096(2) Uani 1 1 d . . . . .
H52 H 0.0219 0.8746 0.1383 0.115 Uiso 1 1 calc R U . . .
C53 C 0.1245(10) 0.8265(8) 0.0753(4) 0.121(3) Uani 1 1 d . . . . .
H53 H 0.1800 0.8917 0.0637 0.146 Uiso 1 1 calc R U . . .
C54 C 0.1355(11) 0.7422(9) 0.0484(3) 0.121(3) Uani 1 1 d . . . . .
H54 H 0.1975 0.7500 0.0181 0.146 Uiso 1 1 calc R U . . .
C55 C 0.0585(10) 0.6479(7) 0.0649(3) 0.111(2) Uani 1 1 d . . . . .
H55 H 0.0662 0.5903 0.0461 0.133 Uiso 1 1 calc R U . . .
C56 C -0.0331(8) 0.6360(5) 0.1102(2) 0.0855(18) Uani 1 1 d . . . . .
H56 H -0.0845 0.5695 0.1219 0.103 Uiso 1 1 calc R U . . .
C57 C 0.4356(5) 0.6581(3) 0.30777(16) 0.0503(11) Uani 1 1 d . . . . .
H57A H 0.3690 0.6630 0.3386 0.060 Uiso 1 1 calc R U . . .
H57B H 0.4596 0.7319 0.2927 0.060 Uiso 1 1 calc R U . . .
C58 C 0.6016(6) 0.6029(4) 0.31787(17) 0.0583(13) Uani 1 1 d . . . . .
H58A H 0.5815 0.5257 0.3274 0.070 Uiso 1 1 calc R U . . .
H58B H 0.6780 0.6107 0.2883 0.070 Uiso 1 1 calc R U . . .
C59 C 0.6827(6) 0.6491(4) 0.35671(17) 0.0538(12) Uani 1 1 d . . . . .
C60 C 0.8853(7) 0.6193(5) 0.4133(2) 0.0786(17) Uani 1 1 d . . . . .
H60A H 0.8842 0.6973 0.4113 0.094 Uiso 0.5 1 d R U P D 1
H60B H 0.9990 0.5938 0.4127 0.094 Uiso 0.5 1 d R U P D 1
H60C H 0.7984 0.6200 0.4399 0.094 Uiso 0.5 1 d R U P E 2
H60D H 0.9324 0.6900 0.4039 0.094 Uiso 0.5 1 d R U P E 2
C61 C 0.7916(12) 0.5764(8) 0.4587(3) 0.120(3) Uani 0.5 1 d G U P F 1
C62 C 0.7718(12) 0.4690(7) 0.4798(4) 0.134(3) Uani 0.5 1 d G U P F 1
H62 H 0.8267 0.4132 0.4648 0.161 Uiso 0.5 1 calc R U P F 1
C63 C 0.6699(14) 0.4449(7) 0.5232(4) 0.141(3) Uani 0.5 1 d G U P F 1
H63 H 0.6566 0.3731 0.5373 0.169 Uiso 0.5 1 calc R U P F 1
C64 C 0.5879(13) 0.5283(9) 0.5455(3) 0.142(3) Uani 0.5 1 d G U P F 1
H64 H 0.5197 0.5122 0.5746 0.171 Uiso 0.5 1 calc R U P F 1
C65 C 0.6077(13) 0.6357(8) 0.5244(4) 0.141(3) Uani 0.5 1 d G U P F 1
H65 H 0.5529 0.6914 0.5394 0.169 Uiso 0.5 1 calc R U P F 1
C66 C 0.7096(14) 0.6597(6) 0.4810(3) 0.129(3) Uani 0.5 1 d G U P F 1
H66 H 0.7229 0.7315 0.4669 0.154 Uiso 0.5 1 calc R U P F 1
C61' C 1.0105(18) 0.5455(11) 0.4279(5) 0.099(2) Uani 0.5 1 d . U P F 2
C62' C 1.1752(16) 0.5835(11) 0.4299(5) 0.096(2) Uani 0.5 1 d . U P F 2
H62' H 1.1984 0.6563 0.4188 0.116 Uiso 0.5 1 calc R U P F 2
C63' C 1.3039(17) 0.5211(11) 0.4470(5) 0.093(2) Uani 0.5 1 d . U P F 2
H63' H 1.4052 0.5526 0.4520 0.112 Uiso 0.5 1 calc R U P F 2
C64' C 1.2786(17) 0.4107(11) 0.4564(5) 0.098(3) Uani 0.5 1 d . U P F 2
H64' H 1.3674 0.3645 0.4637 0.117 Uiso 0.5 1 calc R U P F 2
C65' C 1.1088(17) 0.3663(11) 0.4547(5) 0.102(3) Uani 0.5 1 d . U P F 2
H65' H 1.0930 0.2912 0.4595 0.123 Uiso 0.5 1 calc R U P F 2
C66' C 0.9625(18) 0.4373(11) 0.4455(5) 0.102(2) Uani 0.5 1 d . U P F 2
H66' H 0.8513 0.4133 0.4507 0.122 Uiso 0.5 1 calc R U P F 2

loop_
_atom_site_aniso_label
_atom_site_aniso_U_11
_atom_site_aniso_U_22
_atom_site_aniso_U_33
_atom_site_aniso_U_23
_atom_site_aniso_U_13
_atom_site_aniso_U_12
F1 0.114(3) 0.152(4) 0.150(4) -0.111(3) -0.006(3) 0.028(3)
F2 0.161(4) 0.167(4) 0.079(3) 0.038(3) 0.014(3) -0.032(3)
F3 0.117(3) 0.113(3) 0.157(4) 0.085(3) -0.007(3) -0.027(2)
F4 0.158(4) 0.195(5) 0.088(3) -0.073(3) 0.026(3) 0.016(3)
N1 0.052(2) 0.046(2) 0.052(3) -0.0087(18) -0.0024(18) -0.0014(18)
N2 0.049(2) 0.045(2) 0.047(2) -0.0057(17) -0.0014(18) 0.0001(17)
O1 0.104(3) 0.062(3) 0.112(3) -0.025(2) -0.047(3) 0.023(2)
O2 0.083(3) 0.085(3) 0.075(3) -0.001(2) -0.032(2) -0.032(2)
O3 0.090(3) 0.061(2) 0.125(4) 0.012(2) -0.049(3) -0.016(2)
O4 0.066(2) 0.080(2) 0.062(2) 0.0005(18) -0.0175(18) -0.0204(19)
O5 0.101(3) 0.058(2) 0.101(3) -0.005(2) -0.039(2) -0.011(2)
O6 0.077(2) 0.088(3) 0.068(3) -0.021(2) -0.029(2) 0.037(2)
O7 0.093(3) 0.077(3) 0.132(4) -0.047(3) -0.051(3) 0.027(2)
O8 0.062(2) 0.088(2) 0.060(2) -0.0180(18) -0.0199(18) 0.0237(19)
C1 0.043(3) 0.045(3) 0.080(4) -0.015(3) -0.020(3) 0.005(2)
C2 0.059(3) 0.048(3) 0.110(5) -0.019(3) -0.031(3) 0.003(2)
C3 0.069(4) 0.063(4) 0.146(7) -0.055(4) -0.043(4) 0.020(3)
C4 0.062(4) 0.094(5) 0.102(5) -0.064(4) -0.017(3) 0.015(3)
C5 0.056(3) 0.085(4) 0.076(4) -0.038(3) -0.007(3) 0.004(3)
C6 0.047(3) 0.054(3) 0.066(4) -0.022(3) -0.013(2) 0.004(2)
C7 0.049(3) 0.046(3) 0.044(3) -0.012(2) -0.005(2) -0.002(2)
C8 0.046(3) 0.045(3) 0.059(3) -0.005(2) -0.013(2) 0.001(2)
C9 0.050(3) 0.049(3) 0.065(4) 0.003(2) -0.010(2) -0.004(2)
C10 0.067(3) 0.062(3) 0.071(4) 0.001(3) -0.005(3) -0.002(3)
C11 0.095(5) 0.088(4) 0.062(4) 0.002(3) -0.009(3) -0.002(4)
C12 0.086(5) 0.109(5) 0.068(5) 0.026(4) -0.003(4) -0.011(4)
C13 0.084(4) 0.094(5) 0.098(6) 0.025(4) -0.007(4) -0.031(4)
C14 0.070(4) 0.077(4) 0.076(4) 0.011(3) -0.016(3) -0.019(3)
C15 0.056(3) 0.058(3) 0.051(3) -0.009(2) -0.008(2) -0.010(2)
C16 0.049(3) 0.063(3) 0.065(3) -0.019(3) -0.004(2) 0.002(3)
C17 0.065(4) 0.133(6) 0.083(5) -0.003(4) -0.030(3) -0.021(4)
C18 0.062(3) 0.072(4) 0.069(4) -0.003(3) -0.033(3) -0.003(3)
C19 0.104(5) 0.087(5) 0.112(6) -0.020(4) -0.050(5) 0.019(4)
C20 0.117(7) 0.185(10) 0.117(8) -0.063(7) -0.044(6) 0.053(7)
C21 0.110(7) 0.275(16) 0.072(6) -0.022(8) -0.017(5) 0.018(9)
C22 0.143(8) 0.153(8) 0.085(7) 0.027(5) -0.004(6) -0.010(6)
C23 0.110(5) 0.089(5) 0.086(5) 0.000(4) -0.025(4) 0.006(4)
C24 0.057(3) 0.046(3) 0.054(3) -0.008(2) -0.007(2) -0.006(2)
C25 0.052(3) 0.069(3) 0.055(3) -0.005(2) -0.005(2) -0.007(2)
C26 0.044(3) 0.056(3) 0.055(3) -0.009(2) -0.003(2) -0.004(2)
C27 0.068(4) 0.093(4) 0.076(4) 0.004(3) -0.029(3) -0.009(3)
C28 0.226(8) 0.155(7) 0.064(5) -0.013(4) -0.038(5) 0.126(7)
C29 0.239(8) 0.166(7) 0.078(5) -0.012(4) -0.039(5) 0.120(7)
C30 0.245(8) 0.175(7) 0.085(5) -0.013(5) -0.034(5) 0.122(7)
C31 0.243(8) 0.182(7) 0.084(5) -0.009(5) -0.030(5) 0.118(7)
C32 0.239(8) 0.182(7) 0.085(5) 0.000(5) -0.029(5) 0.115(7)
C33 0.229(8) 0.168(7) 0.073(5) -0.005(4) -0.029(5) 0.121(7)
C28' 0.057(4) 0.082(5) 0.064(4) -0.019(4) -0.009(4) -0.002(4)
C29' 0.063(4) 0.083(5) 0.063(5) -0.018(4) -0.011(4) 0.002(4)
C30' 0.066(4) 0.087(5) 0.064(5) -0.020(4) -0.012(4) -0.004(4)
C31' 0.061(4) 0.092(5) 0.063(5) -0.021(4) -0.015(4) -0.015(4)
C32' 0.054(4) 0.091(5) 0.064(5) -0.022(4) -0.012(4) -0.012(4)
C33' 0.057(4) 0.085(5) 0.064(4) -0.020(4) -0.010(4) -0.005(4)
C34 0.046(3) 0.038(2) 0.069(3) -0.004(2) -0.015(2) -0.004(2)
C35 0.062(3) 0.045(3) 0.104(5) -0.007(3) -0.031(3) -0.001(2)
C36 0.066(4) 0.051(3) 0.133(6) 0.018(4) -0.034(4) -0.010(3)
C37 0.058(4) 0.087(5) 0.106(5) 0.053(4) -0.023(3) -0.021(3)
C38 0.061(3) 0.075(4) 0.071(4) 0.020(3) -0.004(3) 0.000(3)
C39 0.045(3) 0.047(3) 0.055(3) 0.004(2) -0.012(2) -0.002(2)
C40 0.046(3) 0.044(2) 0.045(3) -0.001(2) -0.003(2) 0.004(2)
C41 0.038(2) 0.050(3) 0.063(3) -0.018(2) -0.010(2) 0.002(2)
C42 0.050(3) 0.058(3) 0.062(4) -0.023(3) -0.007(2) -0.003(2)
C43 0.068(3) 0.069(3) 0.060(4) -0.020(3) -0.003(3) -0.001(3)
C44 0.097(5) 0.097(5) 0.064(4) -0.018(3) -0.001(3) 0.000(4)
C45 0.083(4) 0.123(6) 0.076(5) -0.054(4) 0.012(4) -0.004(4)
C46 0.087(5) 0.117(6) 0.095(6) -0.052(5) -0.009(4) 0.026(4)
C47 0.069(3) 0.082(4) 0.073(4) -0.032(3) -0.018(3) 0.025(3)
C48 0.057(3) 0.057(3) 0.054(3) -0.003(2) -0.008(2) 0.011(2)
C49 0.047(3) 0.059(3) 0.057(3) 0.002(2) -0.003(2) 0.002(2)
C50 0.063(4) 0.134(5) 0.068(4) -0.024(4) -0.027(3) 0.029(4)
C51 0.053(3) 0.073(4) 0.061(4) -0.015(3) -0.023(3) 0.009(3)
C52 0.107(5) 0.075(4) 0.113(6) -0.007(4) -0.055(5) -0.004(4)
C53 0.109(6) 0.129(7) 0.120(8) 0.037(6) -0.037(6) -0.039(5)
C54 0.107(6) 0.174(9) 0.078(6) 0.007(6) -0.006(4) -0.019(6)
C55 0.129(6) 0.128(7) 0.078(6) -0.034(5) 0.001(5) -0.010(5)
C56 0.094(5) 0.085(4) 0.080(5) -0.012(3) -0.017(4) -0.012(3)
C57 0.050(3) 0.048(3) 0.053(3) -0.004(2) -0.007(2) 0.002(2)
C58 0.053(3) 0.067(3) 0.054(3) -0.008(2) -0.002(2) 0.007(2)
C59 0.046(3) 0.060(3) 0.055(3) -0.003(2) -0.007(2) -0.002(2)
C60 0.066(4) 0.093(4) 0.086(4) -0.026(3) -0.031(3) 0.017(3)
C61 0.171(8) 0.130(6) 0.066(5) -0.019(4) -0.024(5) -0.101(6)
C62 0.184(8) 0.142(6) 0.080(5) -0.018(5) -0.025(5) -0.094(6)
C63 0.191(8) 0.148(6) 0.087(5) -0.011(5) -0.022(5) -0.094(6)
C64 0.191(8) 0.150(7) 0.088(5) -0.010(5) -0.021(5) -0.092(6)
C65 0.188(8) 0.151(6) 0.087(5) -0.013(5) -0.020(5) -0.090(6)
C66 0.176(8) 0.140(6) 0.074(5) -0.018(4) -0.017(5) -0.097(6)
C61' 0.096(5) 0.091(5) 0.105(5) 0.005(5) -0.009(5) -0.004(5)
C62' 0.087(5) 0.093(5) 0.105(5) 0.005(4) -0.009(5) 0.001(4)
C63' 0.077(5) 0.094(5) 0.103(5) 0.013(5) -0.011(5) 0.011(4)
C64' 0.089(5) 0.095(5) 0.104(5) 0.015(5) -0.012(5) 0.018(5)
C65' 0.104(5) 0.093(5) 0.105(5) 0.009(5) -0.014(5) 0.004(4)
C66' 0.106(5) 0.090(5) 0.105(5) 0.010(5) -0.018(5) -0.008(4)

loop_
_atom_type_symbol
_atom_type_description
_atom_type_scat_dispersion_real
_atom_type_scat_dispersion_imag
_atom_type_scat_source
C C 0.0033 0.0016 'International Tables Vol C Tables 4.2.6.8 and 6.1.1.4'
H H 0.0000 0.0000 'International Tables Vol C Tables 4.2.6.8 and 6.1.1.4'
N N 0.0061 0.0033 'International Tables Vol C Tables 4.2.6.8 and 6.1.1.4'
O O 0.0106 0.0060 'International Tables Vol C Tables 4.2.6.8 and 6.1.1.4'
F F 0.0171 0.0103 'International Tables Vol C Tables 4.2.6.8 and 6.1.1.4'

loop_
_geom_angle_atom_site_label_1
_geom_angle_atom_site_label_2
_geom_angle_atom_site_label_3
_geom_angle
C8 N1 C7 109.3(3)
C41 N2 C40 108.6(4)
C16 O2 C17 116.8(5)
C26 O4 C27 116.8(4)
C49 O6 C50 116.8(4)
C59 O8 C60 116.0(4)
C6 C1 C2 120.0(5)
C6 C1 C8 106.3(4)
C2 C1 C8 133.7(5)
C3 C2 C1 118.4(6)
C3 C2 H2 120.8
C1 C2 H2 120.8
C2 C3 C4 120.1(5)
C2 C3 H3 120.0
C4 C3 H3 120.0
F1 C4 C3 118.3(6)
F1 C4 C5 118.3(7)
C3 C4 C5 123.4(5)
C6 C5 C4 116.4(6)
C6 C5 H5 121.8
C4 C5 H5 121.8
C5 C6 C1 121.7(4)
C5 C6 C7 130.3(5)
C1 C6 C7 107.9(4)
N1 C7 C6 103.9(4)
N1 C7 C15 108.9(3)
C6 C7 C15 115.6(4)
N1 C7 C24 110.1(3)
C6 C7 C24 111.9(4)
C15 C7 C24 106.4(4)
N1 C8 C1 112.4(4)
N1 C8 C9 121.4(4)
C1 C8 C9 126.1(4)
C10 C9 C14 119.3(5)
C10 C9 C8 119.3(4)
C14 C9 C8 121.4(5)
C9 C10 C11 120.5(5)
C9 C10 H10 119.8
C11 C10 H10 119.8
C12 C11 C10 118.9(6)
C12 C11 H11 120.5
C10 C11 H11 120.5
C13 C12 C11 122.2(6)
C13 C12 F2 118.1(7)
C11 C12 F2 119.7(7)
C12 C13 C14 119.1(6)
C12 C13 H13 120.5
C14 C13 H13 120.5
C13 C14 C9 120.0(6)
C13 C14 H14 120.0
C9 C14 H14 120.0
C16 C15 C7 115.7(4)
C16 C15 H15A 108.3
C7 C15 H15A 108.3
C16 C15 H15B 108.3
C7 C15 H15B 108.3
H15A C15 H15B 107.4
O1 C16 O2 123.0(5)
O1 C16 C15 126.7(5)
O2 C16 C15 110.3(4)
O2 C17 C18 110.1(4)
O2 C17 H17A 109.6
C18 C17 H17A 109.6
O2 C17 H17B 109.6
C18 C17 H17B 109.6
H17A C17 H17B 108.2
C23 C18 C19 117.9(6)
C23 C18 C17 120.6(6)
C19 C18 C17 121.4(6)
C20 C19 C18 121.7(8)
C20 C19 H19 119.2
C18 C19 H19 119.2
C19 C20 C21 120.6(9)
C19 C20 H20 119.7
C21 C20 H20 119.7
C20 C21 C22 119.3(10)
C20 C21 H21 120.3
C22 C21 H21 120.3
C21 C22 C23 119.1(9)
C21 C22 H22 120.4
C23 C22 H22 120.4
C18 C23 C22 121.3(7)
C18 C23 H23 119.3
C22 C23 H23 119.3
C25 C24 C7 115.3(4)
C25 C24 H24A 108.5
C7 C24 H24A 108.5
C25 C24 H24B 108.5
C7 C24 H24B 108.5
H24A C24 H24B 107.5
C26 C25 C24 112.2(4)
C26 C25 H25A 109.2
C24 C25 H25A 109.2
C26 C25 H25B 109.2
C24 C25 H25B 109.2
H25A C25 H25B 107.9
O3 C26 O4 122.3(5)
O3 C26 C25 125.3(5)
O4 C26 C25 112.4(4)
C28 C27 O4 112.3(5)
C28' C27 O4 112.9(7)
C28 C27 H27A 109.7
O4 C27 H27A 109.6
C28 C27 H27B 108.0
O4 C27 H27B 107.9
H27A C27 H27B 109.3
C28' C27 H27C 110.3
O4 C27 H27C 106.5
C28' C27 H27D 108.9
O4 C27 H27D 108.2
H27C C27 H27D 109.9
C29 C28 C33 120.0
C29 C28 C27 126.6(7)
C33 C28 C27 113.3(7)
C30 C29 C28 120.0
C30 C29 H29 120.0
C28 C29 H29 120.0
C29 C30 C31 120.0
C29 C30 H30 120.0
C31 C30 H30 120.0
C30 C31 C32 120.0
C30 C31 H31 120.0
C32 C31 H31 120.0
C33 C32 C31 120.0
C33 C32 H32 120.0
C31 C32 H32 120.0
C32 C33 C28 120.0
C32 C33 H33 120.0
C28 C33 H33 120.0
C33' C28' C29' 120.0(12)
C33' C28' C27 118.7(11)
C29' C28' C27 121.2(11)
C30' C29' C28' 119.4(12)
C30' C29' H29' 120.3
C28' C29' H29' 120.3
C29' C30' C31' 119.4(13)
C29' C30' H30' 120.3
C31' C30' H30' 120.3
C30' C31' C32' 118.8(12)
C30' C31' H31' 120.6
C32' C31' H31' 120.6
C33' C32' C31' 117.9(13)
C33' C32' H32' 121.1
C31' C32' H32' 121.1
C32' C33' C28' 123.4(13)
C32' C33' H33' 118.3
C28' C33' H33' 118.3
C39 C34 C35 121.3(5)
C39 C34 C41 106.0(4)
C35 C34 C41 132.7(5)
C36 C35 C34 118.1(5)
C36 C35 H35 120.9
C34 C35 H35 120.9
C35 C36 C37 119.9(5)
C35 C36 H36 120.0
C37 C36 H36 120.0
F3 C37 C36 119.5(6)
F3 C37 C38 117.0(7)
C36 C37 C38 123.5(5)
C39 C38 C37 115.6(5)
C39 C38 H38 122.2
C37 C38 H38 122.2
C34 C39 C38 121.5(5)
C34 C39 C40 108.0(4)
C38 C39 C40 130.5(5)
N2 C40 C39 104.5(3)
N2 C40 C57 110.2(3)
C39 C40 C57 112.6(4)
N2 C40 C48 108.5(3)
C39 C40 C48 115.0(4)
C57 C40 C48 106.1(3)
N2 C41 C42 121.7(4)
N2 C41 C34 112.7(4)
C42 C41 C34 125.4(4)
C43 C42 C47 118.8(5)
C43 C42 C41 118.9(4)
C47 C42 C41 122.3(5)
C44 C43 C42 120.5(5)
C44 C43 H43 119.7
C42 C43 H43 119.7
C45 C44 C43 118.2(6)
C45 C44 H44 120.9
C43 C44 H44 120.9
C46 C45 F4 119.5(6)
C46 C45 C44 123.0(6)
F4 C45 C44 117.5(7)
C45 C46 C47 118.7(6)
C45 C46 H46 120.7
C47 C46 H46 120.7
C46 C47 C42 120.8(6)
C46 C47 H47 119.6
C42 C47 H47 119.6
C49 C48 C40 115.7(4)
C49 C48 H48A 108.3
C40 C48 H48A 108.3
C49 C48 H48B 108.3
C40 C48 H48B 108.3
H48A C48 H48B 107.4
O5 C49 O6 123.1(5)
O5 C49 C48 126.8(5)
O6 C49 C48 110.0(4)
O6 C50 C51 110.5(4)
O6 C50 H50A 109.6
C51 C50 H50A 109.6
O6 C50 H50B 109.6
C51 C50 H50B 109.6
H50A C50 H50B 108.1
C56 C51 C52 118.0(6)
C56 C51 C50 120.9(6)
C52 C51 C50 121.1(6)
C51 C52 C53 120.5(7)
C51 C52 H52 119.7
C53 C52 H52 119.7
C54 C53 C52 120.0(8)
C54 C53 H53 120.0
C52 C53 H53 120.0
C55 C54 C53 120.7(8)
C55 C54 H54 119.7
C53 C54 H54 119.7
C54 C55 C56 119.7(7)
C54 C55 H55 120.1
C56 C55 H55 120.1
C51 C56 C55 121.0(6)
C51 C56 H56 119.5
C55 C56 H56 119.5
C40 C57 C58 115.5(4)
C40 C57 H57A 108.4
C58 C57 H57A 108.4
C40 C57 H57B 108.4
C58 C57 H57B 108.4
H57A C57 H57B 107.5
C59 C58 C57 112.7(4)
C59 C58 H58A 109.1
C57 C58 H58A 109.1
C59 C58 H58B 109.1
C57 C58 H58B 109.1
H58A C58 H58B 107.8
O7 C59 O8 122.9(5)
O7 C59 C58 125.3(4)
O8 C59 C58 111.8(4)
C61' C60 O8 111.7(7)
C61 C60 O8 112.1(5)
C61 C60 H60A 108.2
O8 C60 H60A 107.9
C61 C60 H60B 109.4
O8 C60 H60B 109.5
H60A C60 H60B 109.7
C61' C60 H60C 108.4
O8 C60 H60C 108.7
C61' C60 H60D 110.3
O8 C60 H60D 106.6
H60C C60 H60D 111.1
C62 C61 C66 120.0
C62 C61 C60 129.4(7)
C66 C61 C60 110.6(7)
C63 C62 C61 120.0
C63 C62 H62 120.0
C61 C62 H62 120.0
C62 C63 C64 120.0
C62 C63 H63 120.0
C64 C63 H63 120.0
C63 C64 C65 120.0
C63 C64 H64 120.0
C65 C64 H64 120.0
C66 C65 C64 120.0
C66 C65 H65 120.0
C64 C65 H65 120.0
C65 C66 C61 120.0
C65 C66 H66 120.0
C61 C66 H66 120.0
C60 C61' C62' 119.7(12)
C60 C61' C66' 118.5(12)
C62' C61' C66' 121.5(13)
C63' C62' C61' 124.9(13)
C63' C62' H62' 117.6
C61' C62' H62' 117.6
C62' C63' C64' 117.8(14)
C62' C63' H63' 121.1
C64' C63' H63' 121.1
C63' C64' C65' 119.0(12)
C63' C64' H64' 120.5
C65' C64' H64' 120.5
C64' C65' C66' 122.2(12)
C64' C65' H65' 118.9
C66' C65' H65' 118.9
C61' C66' C65' 112.5(13)
C61' C66' H66' 123.7
C65' C66' H66' 123.7

loop_
_geom_bond_atom_site_label_1
_geom_bond_atom_site_label_2
_geom_bond_distance
F1 C4 1.351(6)
F2 C12 1.356(7)
F3 C37 1.367(7)
F4 C45 1.358(7)
N1 C8 1.292(5)
N1 C7 1.484(5)
N2 C41 1.291(5)
N2 C40 1.477(5)
O1 C16 1.197(6)
O2 C16 1.321(6)
O2 C17 1.449(6)
O3 C26 1.194(6)
O4 C26 1.325(5)
O4 C27 1.465(6)
O5 C49 1.194(6)
O6 C49 1.321(5)
O6 C50 1.457(6)
O7 C59 1.182(5)
O8 C59 1.328(5)
O8 C60 1.465(6)
C1 C6 1.389(7)
C1 C2 1.396(6)
C1 C8 1.466(6)
C2 C3 1.370(8)
C2 H2 0.9300
C3 C4 1.364(9)
C3 H3 0.9300
C4 C5 1.378(8)
C5 C6 1.374(6)
C5 H5 0.9300
C6 C7 1.506(6)
C7 C15 1.527(6)
C7 C24 1.539(6)
C8 C9 1.478(7)
C9 C10 1.372(7)
C9 C14 1.378(7)
C10 C11 1.379(7)
C10 H10 0.9300
C11 C12 1.349(8)
C11 H11 0.9300
C12 C13 1.354(9)
C13 C14 1.379(8)
C13 H13 0.9300
C14 H14 0.9300
C15 C16 1.492(7)
C15 H15A 0.9700
C15 H15B 0.9700
C17 C18 1.496(8)
C17 H17A 0.9700
C17 H17B 0.9700
C18 C23 1.363(8)
C18 C19 1.365(8)
C19 C20 1.337(11)
C19 H19 0.9300
C20 C21 1.357(13)
C20 H20 0.9300
C21 C22 1.377(13)
C21 H21 0.9300
C22 C23 1.364(10)
C22 H22 0.9300
C23 H23 0.9300
C24 C25 1.519(6)
C24 H24A 0.9700
C24 H24B 0.9700
C25 C26 1.479(7)
C25 H25A 0.9700
C25 H25B 0.9700
C27 C28 1.404(8)
C27 C28' 1.437(14)
C27 H27A 0.9593
C27 H27B 0.9568
C27 H27C 0.9630
C27 H27D 0.9468
C28 C29 1.3900
C28 C33 1.3900
C29 C30 1.3900
C29 H29 0.9300
C30 C31 1.3900
C30 H30 0.9300
C31 C32 1.3900
C31 H31 0.9300
C32 C33 1.3900
C32 H32 0.9300
C33 H33 0.9300
C28' C33' 1.360(17)
C28' C29' 1.385(17)
C29' C30' 1.377(17)
C29' H29' 0.9300
C30' C31' 1.417(17)
C30' H30' 0.9300
C31' C32' 1.429(18)
C31' H31' 0.9300
C32' C33' 1.326(16)
C32' H32' 0.9300
C33' H33' 0.9300
C34 C39 1.373(6)
C34 C35 1.392(6)
C34 C41 1.481(6)
C35 C36 1.350(8)
C35 H35 0.9300
C36 C37 1.371(9)
C36 H36 0.9300
C37 C38 1.387(8)
C38 C39 1.373(7)
C38 H38 0.9300
C39 C40 1.511(6)
C40 C57 1.532(6)
C40 C48 1.534(6)
C41 C42 1.474(6)
C42 C43 1.380(7)
C42 C47 1.383(6)
C43 C44 1.377(7)
C43 H43 0.9300
C44 C45 1.366(9)
C44 H44 0.9300
C45 C46 1.341(9)
C46 C47 1.374(8)
C46 H46 0.9300
C47 H47 0.9300
C48 C49 1.497(7)
C48 H48A 0.9700
C48 H48B 0.9700
C50 C51 1.485(7)
C50 H50A 0.9700
C50 H50B 0.9700
C51 C56 1.366(7)
C51 C52 1.363(8)
C52 C53 1.382(10)
C52 H52 0.9300
C53 C54 1.350(11)
C53 H53 0.9300
C54 C55 1.332(10)
C54 H54 0.9300
C55 C56 1.383(9)
C55 H55 0.9300
C56 H56 0.9300
C57 C58 1.522(6)
C57 H57A 0.9700
C57 H57B 0.9700
C58 C59 1.487(7)
C58 H58A 0.9700
C58 H58B 0.9700
C60 C61' 1.406(14)
C60 C61 1.446(9)
C60 H60A 0.9584
C60 H60B 0.9574
C60 H60C 0.9623
C60 H60D 0.9507
C61 C62 1.3900
C61 C66 1.3900
C62 C63 1.3900
C62 H62 0.9300
C63 C64 1.3900
C63 H63 0.9300
C64 C65 1.3900
C64 H64 0.9300
C65 C66 1.3900
C65 H65 0.9300
C66 H66 0.9300
C61' C62' 1.407(18)
C61' C66' 1.410(17)
C62' C63' 1.370(16)
C62' H62' 0.9300
C63' C64' 1.370(17)
C63' H63' 0.9300
C64' C65' 1.473(18)
C64' H64' 0.9300
C65' C66' 1.480(17)
C65' H65' 0.9300
C66' H66' 0.9300

loop_
_geom_torsion_atom_site_label_1
_geom_torsion_atom_site_label_2
_geom_torsion_atom_site_label_3
_geom_torsion_atom_site_label_4
_geom_torsion
C6 C1 C2 C3 -0.4(7)
C8 C1 C2 C3 179.7(5)
C1 C2 C3 C4 -1.1(8)
C2 C3 C4 F1 -178.9(5)
C2 C3 C4 C5 1.5(9)
F1 C4 C5 C6 -179.9(5)
C3 C4 C5 C6 -0.3(8)
C4 C5 C6 C1 -1.3(7)
C4 C5 C6 C7 176.1(5)
C2 C1 C6 C5 1.7(7)
C8 C1 C6 C5 -178.4(4)
C2 C1 C6 C7 -176.2(4)
C8 C1 C6 C7 3.6(5)
C8 N1 C7 C6 0.5(5)
C8 N1 C7 C15 124.3(4)
C8 N1 C7 C24 -119.4(4)
C5 C6 C7 N1 179.6(5)
C1 C6 C7 N1 -2.7(5)
C5 C6 C7 C15 60.4(7)
C1 C6 C7 C15 -121.9(4)
C5 C6 C7 C24 -61.6(6)
C1 C6 C7 C24 116.1(4)
C7 N1 C8 C1 1.7(5)
C7 N1 C8 C9 -175.0(4)
C6 C1 C8 N1 -3.5(5)
C2 C1 C8 N1 176.4(5)
C6 C1 C8 C9 173.1(4)
C2 C1 C8 C9 -7.1(8)
N1 C8 C9 C10 34.8(6)
C1 C8 C9 C10 -141.5(5)
N1 C8 C9 C14 -146.0(5)
C1 C8 C9 C14 37.7(7)
C14 C9 C10 C11 0.3(8)
C8 C9 C10 C11 179.5(5)
C9 C10 C11 C12 -0.1(9)
C10 C11 C12 C13 -0.1(10)
C10 C11 C12 F2 178.9(5)
C11 C12 C13 C14 0.1(10)
F2 C12 C13 C14 -178.9(5)
C12 C13 C14 C9 0.1(9)
C10 C9 C14 C13 -0.3(8)
C8 C9 C14 C13 -179.5(5)
N1 C7 C15 C16 -51.6(5)
C6 C7 C15 C16 64.8(5)
C24 C7 C15 C16 -170.3(4)
C17 O2 C16 O1 4.3(7)
C17 O2 C16 C15 -175.6(4)
C7 C15 C16 O1 -28.9(7)
C7 C15 C16 O2 151.1(4)
C16 O2 C17 C18 82.1(6)
O2 C17 C18 C23 -114.1(6)
O2 C17 C18 C19 65.3(7)
C23 C18 C19 C20 -0.2(9)
C17 C18 C19 C20 -179.6(6)
C18 C19 C20 C21 -1.1(12)
C19 C20 C21 C22 1.4(15)
C20 C21 C22 C23 -0.4(14)
C19 C18 C23 C22 1.2(9)
C17 C18 C23 C22 -179.4(6)
C21 C22 C23 C18 -0.9(12)
N1 C7 C24 C25 65.6(5)
C6 C7 C24 C25 -49.4(5)
C15 C7 C24 C25 -176.6(4)
C7 C24 C25 C26 168.9(4)
C27 O4 C26 O3 -4.7(7)
C27 O4 C26 C25 173.8(4)
C24 C25 C26 O3 10.6(7)
C24 C25 C26 O4 -167.9(4)
C26 O4 C27 C28 -84.0(7)
C26 O4 C27 C28' -175.2(6)
C28' C27 C28 C29 41.5(8)
O4 C27 C28 C29 -70.3(8)
C28' C27 C28 C33 -137.9(7)
O4 C27 C28 C33 110.3(5)
C33 C28 C29 C30 0.0
C27 C28 C29 C30 -179.3(8)
C28 C29 C30 C31 0.0
C29 C30 C31 C32 0.0
C30 C31 C32 C33 0.0
C31 C32 C33 C28 0.0
C29 C28 C33 C32 0.0
C27 C28 C33 C32 179.4(7)
C28 C27 C28' C33' 128.3(13)
O4 C27 C28' C33' -120.7(11)
C28 C27 C28' C29' -51.3(12)
O4 C27 C28' C29' 59.8(14)
C33' C28' C29' C30' 5(2)
C27 C28' C29' C30' -175.9(11)
C28' C29' C30' C31' -3(2)
C29' C30' C31' C32' -5(2)
C30' C31' C32' C33' 12.0(19)
C31' C32' C33' C28' -11(2)
C29' C28' C33' C32' 2(2)
C27 C28' C33' C32' -177.2(12)
C39 C34 C35 C36 -0.1(7)
C41 C34 C35 C36 -179.2(5)
C34 C35 C36 C37 1.5(8)
C35 C36 C37 F3 178.7(5)
C35 C36 C37 C38 -1.8(9)
F3 C37 C38 C39 -179.8(5)
C36 C37 C38 C39 0.7(8)
C35 C34 C39 C38 -1.1(7)
C41 C34 C39 C38 178.3(4)
C35 C34 C39 C40 176.9(4)
C41 C34 C39 C40 -3.8(5)
C37 C38 C39 C34 0.7(7)
C37 C38 C39 C40 -176.7(5)
C41 N2 C40 C39 -1.3(4)
C41 N2 C40 C57 119.9(4)
C41 N2 C40 C48 -124.4(4)
C34 C39 C40 N2 3.2(5)
C38 C39 C40 N2 -179.0(5)
C34 C39 C40 C57 -116.4(4)
C38 C39 C40 C57 61.3(6)
C34 C39 C40 C48 122.0(4)
C38 C39 C40 C48 -60.3(6)
C40 N2 C41 C42 175.0(4)
C40 N2 C41 C34 -1.0(5)
C39 C34 C41 N2 3.1(5)
C35 C34 C41 N2 -177.6(5)
C39 C34 C41 C42 -172.7(4)
C35 C34 C41 C42 6.6(8)
N2 C41 C42 C43 -35.1(6)
C34 C41 C42 C43 140.4(5)
N2 C41 C42 C47 146.2(5)
C34 C41 C42 C47 -38.3(7)
C47 C42 C43 C44 -0.6(8)
C41 C42 C43 C44 -179.3(5)
C42 C43 C44 C45 0.9(8)
C43 C44 C45 C46 -1.3(10)
C43 C44 C45 F4 179.5(5)
F4 C45 C46 C47 -179.4(5)
C44 C45 C46 C47 1.4(11)
C45 C46 C47 C42 -1.1(9)
C43 C42 C47 C46 0.7(8)
C41 C42 C47 C46 179.3(5)
N2 C40 C48 C49 52.3(5)
C39 C40 C48 C49 -64.2(5)
C57 C40 C48 C49 170.7(4)
C50 O6 C49 O5 -5.0(7)
C50 O6 C49 C48 174.3(4)
C40 C48 C49 O5 27.1(7)
C40 C48 C49 O6 -152.2(4)
C49 O6 C50 C51 -78.2(6)
O6 C50 C51 C56 116.9(6)
O6 C50 C51 C52 -62.9(7)
C56 C51 C52 C53 0.2(9)
C50 C51 C52 C53 -180.0(5)
C51 C52 C53 C54 1.0(11)
C52 C53 C54 C55 -0.9(13)
C53 C54 C55 C56 -0.3(13)
C52 C51 C56 C55 -1.4(9)
C50 C51 C56 C55 178.7(6)
C54 C55 C56 C51 1.5(11)
N2 C40 C57 C58 -67.7(5)
C39 C40 C57 C58 48.5(5)
C48 C40 C57 C58 175.1(4)
C40 C57 C58 C59 -169.1(4)
C60 O8 C59 O7 5.6(8)
C60 O8 C59 C58 -172.9(4)
C57 C58 C59 O7 -9.8(8)
C57 C58 C59 O8 168.6(4)
C59 O8 C60 C61' 175.8(7)
C59 O8 C60 C61 82.7(7)
C61' C60 C61 C62 -43.4(9)
O8 C60 C61 C62 67.9(8)
C61' C60 C61 C66 138.9(8)
O8 C60 C61 C66 -109.8(5)
C66 C61 C62 C63 0.0
C60 C61 C62 C63 -177.5(9)
C61 C62 C63 C64 0.0
C62 C63 C64 C65 0.0
C63 C64 C65 C66 0.0
C64 C65 C66 C61 0.0
C62 C61 C66 C65 0.0
C60 C61 C66 C65 178.0(7)
C61 C60 C61' C62' -125.9(13)
O8 C60 C61' C62' 122.4(12)
C61 C60 C61' C66' 47.0(12)
O8 C60 C61' C66' -64.7(14)
C60 C61' C62' C63' 174.9(12)
C66' C61' C62' C63' 2(2)
C61' C62' C63' C64' 10(2)
C62' C63' C64' C65' -9(2)
C63' C64' C65' C66' -3(2)
C60 C61' C66' C65' 174.1(11)
C62' C61' C66' C65' -13(2)
C64' C65' C66' C61' 14(2)
